data_2018797
loop_
_publ_author_name
'Gomes, Ligia R.'
'Low, John Nicolson'
'Wardell, James L.'
'de Cardoso, Laura N.'
'De Souza, Marcus V. N.'

_publ_section_title
;
 Substituted 4-alkoxy-7-Cl-quinolines exhibiting \p--\p stacking
;
_journal_coeditor_code SK3473
_journal_issue 2
_journal_name_full 'Acta Crystallographica Section C'
_journal_page_first 191
_journal_page_last 194
_journal_paper_doi 10.1107/S0108270113001510
_journal_volume 69
_journal_year 2013
_chemical_formula_iupac 'C11 H10 Cl N O'
_chemical_formula_moiety 'C11 H10 Cl N O'
_chemical_formula_sum 'C11 H10 Cl N O'
_chemical_formula_weight 207.65
_chemical_name_systematic
;
7-Chloro-4-ethoxyquinoline
;
_space_group_IT_number 14
_symmetry_cell_setting monoclinic
_symmetry_space_group_name_Hall '-P 2yn'
_symmetry_space_group_name_H-M 'P 1 21/n 1'
_atom_sites_solution_hydrogens geom
_atom_sites_solution_primary direct
_atom_sites_solution_secondary difmap
_audit_creation_method SHELXL97
_cell_angle_alpha 90.00
_cell_angle_beta 90.56(6)
_cell_angle_gamma 90.00
_cell_formula_units_Z 4
_cell_length_a 3.932(10)
_cell_length_b 11.98(3)
_cell_length_c 20.86(6)
_cell_measurement_reflns_used 3850
_cell_measurement_temperature 100(2)
_cell_measurement_theta_max 31.2
_cell_measurement_theta_min 2.5
_cell_volume 983(5)
_computing_cell_refinement 'CrystalClear-SM Expert (Rigaku, 2011)'
_computing_data_collection 'CrystalClear-SM Expert (Rigaku, 2011)'
_computing_data_reduction 'CrystalClear-SM Expert (Rigaku, 2011)'
_computing_molecular_graphics 'PLATON (Spek, 2009)'
_computing_publication_material
;
OSCAIL (McArdle <i>et al.</i>, 2004) and SHELXL97 (Sheldrick,
2008)
;
_computing_structure_refinement
;
OSCAIL (McArdle <i>et al.</i>, 2004) and SHELXL97 (Sheldrick,
2008)
;
_computing_structure_solution 'SHELXS97 (Sheldrick, 2008)'
_diffrn_ambient_temperature 100(2)
_diffrn_detector_area_resol_mean 28.5714
_diffrn_measured_fraction_theta_full 0.995
_diffrn_measured_fraction_theta_max 0.995
_diffrn_measurement_device 'Rigaku AFC12 (Right): Kappa three-circle'
_diffrn_measurement_device_type 'Rigaku Saturn724+'
_diffrn_measurement_method 'profile data from \w-scans'
_diffrn_radiation_monochromator Confocal
_diffrn_radiation_type MoK\a
_diffrn_radiation_wavelength 0.71075
_diffrn_reflns_av_R_equivalents 0.2509
_diffrn_reflns_av_sigmaI/netI 0.2264
_diffrn_reflns_limit_h_max 3
_diffrn_reflns_limit_h_min -4
_diffrn_reflns_limit_k_max 14
_diffrn_reflns_limit_k_min -14
_diffrn_reflns_limit_l_max 24
_diffrn_reflns_limit_l_min -24
_diffrn_reflns_number 8971
_diffrn_reflns_theta_full 25.00
_diffrn_reflns_theta_max 25.00
_diffrn_reflns_theta_min 2.59
_exptl_absorpt_coefficient_mu 0.351
_exptl_absorpt_correction_type none
_exptl_crystal_colour colourless
_exptl_crystal_density_diffrn 1.404
_exptl_crystal_density_method 'not measured'
_exptl_crystal_description needle
_exptl_crystal_F_000 432
_exptl_crystal_size_max 0.05
_exptl_crystal_size_mid 0.01
_exptl_crystal_size_min 0.01
_refine_diff_density_max 0.552
_refine_diff_density_min -0.466
_refine_ls_extinction_method none
_refine_ls_goodness_of_fit_ref 0.823
_refine_ls_hydrogen_treatment constr
_refine_ls_matrix_type full
_refine_ls_number_parameters 128
_refine_ls_number_reflns 1719
_refine_ls_number_restraints 0
_refine_ls_restrained_S_all 0.823
_refine_ls_R_factor_all 0.2044
_refine_ls_R_factor_gt 0.1091
_refine_ls_shift/su_max 0.000
_refine_ls_shift/su_mean 0.000
_refine_ls_structure_factor_coef Fsqd
_refine_ls_weighting_details 'calc w = 1/[\s^2^(Fo^2^)+(0.1364P)^2^+0.0000P] where P=(Fo^2^+2Fc^2^)/3'
_refine_ls_weighting_scheme calc
_refine_ls_wR_factor_gt 0.2499
_refine_ls_wR_factor_ref 0.3243
_reflns_number_gt 491
_reflns_number_total 1719
_reflns_threshold_expression I>2\s(I)
_cod_data_source_file sk3473.cif
_cod_data_source_block III
_cod_original_sg_symbol_H-M 'P 21/n'
_cod_database_code 2018797
_cod_database_fobs_code 2018797

loop_
_symmetry_equiv_pos_as_xyz
'x, y, z'
'-x+1/2, y+1/2, -z+1/2'
'-x, -y, -z'
'x-1/2, -y-1/2, z-1/2'

loop_
_atom_site_type_symbol
_atom_site_label
_atom_site_fract_x
_atom_site_fract_y
_atom_site_fract_z
_atom_site_U_iso_or_equiv
_atom_site_adp_type
_atom_site_calc_flag
_atom_site_refinement_flags
_atom_site_occupancy
_atom_site_symmetry_multiplicity
Cl Cl7 0.9928(5) 0.1086(2) 0.07330(11) 0.0616(9) Uani d . 1 1
O O4 0.5920(14) 0.6502(6) 0.1167(3) 0.0596(18) Uani d . 1 1
N N1 0.4553(17) 0.3701(7) 0.2368(3) 0.059(2) Uani d . 1 1
C C2 0.356(2) 0.4683(9) 0.2547(4) 0.062(3) Uani d . 1 1
H H2 0.2535 0.4746 0.2956 0.074 Uiso calc R 1 1
C C3 0.3905(19) 0.5687(7) 0.2173(4) 0.048(2) Uani d . 1 1
H H3 0.3127 0.6384 0.2333 0.057 Uiso calc R 1 1
C C4 0.540(2) 0.5615(9) 0.1571(4) 0.055(2) Uani d . 1 1
C C4a 0.647(2) 0.4548(8) 0.1354(4) 0.051(2) Uani d . 1 1
C C5 0.7964(19) 0.4349(8) 0.0751(4) 0.054(3) Uani d . 1 1
H H5 0.8253 0.4960 0.0467 0.065 Uiso calc R 1 1
C C6 0.901(2) 0.3308(9) 0.0560(4) 0.056(2) Uani d . 1 1
H H6 1.0014 0.3204 0.0151 0.067 Uiso calc R 1 1
C C7 0.8573(19) 0.2393(9) 0.0979(4) 0.056(2) Uani d . 1 1
C C8 0.7075(19) 0.2521(9) 0.1561(4) 0.061(3) Uani d . 1 1
H H8 0.6752 0.1889 0.1829 0.073 Uiso calc R 1 1
C C8a 0.599(2) 0.3593(10) 0.1771(4) 0.066(3) Uani d . 1 1
C C41 0.485(2) 0.7596(8) 0.1381(4) 0.057(3) Uani d . 1 1
H H41A 0.6133 0.7819 0.1771 0.068 Uiso calc R 1 1
H H41B 0.2391 0.7595 0.1480 0.068 Uiso calc R 1 1
C C42 0.5575(19) 0.8378(8) 0.0839(4) 0.061(3) Uani d . 1 1
H H42A 0.5083 0.9145 0.0972 0.091 Uiso calc R 1 1
H H42B 0.4143 0.8184 0.0469 0.091 Uiso calc R 1 1
H H42C 0.7976 0.8318 0.0722 0.091 Uiso calc R 1 1

loop_
_atom_site_aniso_label
_atom_site_aniso_U_11
_atom_site_aniso_U_22
_atom_site_aniso_U_33
_atom_site_aniso_U_12
_atom_site_aniso_U_13
_atom_site_aniso_U_23
Cl7 0.0517(14) 0.0729(19) 0.0603(16) 0.0029(12) 0.0078(11) -0.0022(12)
O4 0.047(3) 0.084(5) 0.048(4) 0.000(3) 0.014(3) 0.003(3)
N1 0.047(4) 0.089(7) 0.043(4) 0.009(4) 0.011(4) -0.006(4)
C2 0.046(5) 0.091(9) 0.048(6) -0.012(5) 0.006(4) -0.003(6)
C3 0.050(5) 0.046(6) 0.047(5) 0.003(4) 0.012(4) -0.011(4)
C4 0.045(5) 0.083(7) 0.038(5) 0.003(5) 0.008(4) -0.008(5)
C4a 0.041(5) 0.079(7) 0.035(5) -0.005(5) 0.008(4) 0.002(5)
C5 0.042(5) 0.085(8) 0.035(4) 0.003(5) 0.003(4) 0.009(5)
C6 0.047(5) 0.075(8) 0.046(5) 0.003(5) 0.006(4) -0.017(5)
C7 0.036(5) 0.083(8) 0.051(5) 0.002(5) 0.009(4) 0.009(5)
C8 0.036(5) 0.105(9) 0.041(5) 0.001(5) -0.003(4) -0.008(5)
C8a 0.041(5) 0.124(10) 0.034(5) 0.002(6) 0.003(4) -0.010(5)
C41 0.037(5) 0.094(8) 0.039(5) 0.016(5) 0.004(4) -0.013(5)
C42 0.042(5) 0.096(8) 0.044(5) -0.013(5) 0.008(4) -0.001(5)

loop_
_atom_type_symbol
_atom_type_description
_atom_type_scat_dispersion_real
_atom_type_scat_dispersion_imag
_atom_type_scat_source
C C 0.0033 0.0016 'International Tables Vol C Tables 4.2.6.8 and 6.1.1.4'
H H 0.0000 0.0000 'International Tables Vol C Tables 4.2.6.8 and 6.1.1.4'
Cl Cl 0.1484 0.1585 'International Tables Vol C Tables 4.2.6.8 and 6.1.1.4'
N N 0.0061 0.0033 'International Tables Vol C Tables 4.2.6.8 and 6.1.1.4'
O O 0.0106 0.0060 'International Tables Vol C Tables 4.2.6.8 and 6.1.1.4'

loop_
_geom_angle_atom_site_label_1
_geom_angle_atom_site_label_2
_geom_angle_atom_site_label_3
_geom_angle
C4 O4 C41 117.7(7)
C2 N1 C8a 118.3(9)
N1 C2 C3 124.9(9)
N1 C2 H2 117.6
C3 C2 H2 117.6
C4 C3 C2 118.6(8)
C4 C3 H3 120.7
C2 C3 H3 120.7
O4 C4 C3 124.9(9)
O4 C4 C4a 117.0(7)
C3 C4 C4a 118.1(9)
C5 C4a C4 124.1(8)
C5 C4a C8a 117.3(9)
C4 C4a C8a 118.6(8)
C6 C5 C4a 122.7(9)
C6 C5 H5 118.7
C4a C5 H5 118.7
C5 C6 C7 119.0(8)
C5 C6 H6 120.5
C7 C6 H6 120.5
C8 C7 C6 121.4(9)
C8 C7 Cl7 120.1(8)
C6 C7 Cl7 118.5(7)
C7 C8 C8a 120.5(10)
C7 C8 H8 119.7
C8a C8 H8 119.7
N1 C8a C8 119.3(10)
N1 C8a C4a 121.6(10)
C8 C8a C4a 119.1(8)
O4 C41 C42 106.0(7)
O4 C41 H41A 110.5
C42 C41 H41A 110.5
O4 C41 H41B 110.5
C42 C41 H41B 110.5
H41A C41 H41B 108.7
C41 C42 H42A 109.5
C41 C42 H42B 109.5
H42A C42 H42B 109.5
C41 C42 H42C 109.5
H42A C42 H42C 109.5
H42B C42 H42C 109.5

loop_
_geom_bond_atom_site_label_1
_geom_bond_atom_site_label_2
_geom_bond_distance
Cl7 C7 1.733(10)
O4 C4 1.373(10)
O4 C41 1.448(10)
N1 C2 1.296(11)
N1 C8a 1.378(10)
C2 C3 1.441(12)
C2 H2 0.9500
C3 C4 1.395(11)
C3 H3 0.9500
C4 C4a 1.422(12)
C4a C5 1.414(11)
C4a C8a 1.450(13)
C5 C6 1.374(12)
C5 H5 0.9500
C6 C7 1.414(12)
C6 H6 0.9500
C7 C8 1.364(11)
C8 C8a 1.423(13)
C8 H8 0.9500
C41 C42 1.498(11)
C41 H41A 0.9900
C41 H41B 0.9900
C42 H42A 0.9800
C42 H42B 0.9800
C42 H42C 0.9800

loop_
_geom_torsion_atom_site_label_1
_geom_torsion_atom_site_label_2
_geom_torsion_atom_site_label_3
_geom_torsion_atom_site_label_4
_geom_torsion
C8a N1 C2 C3 -1.2(12)
N1 C2 C3 C4 0.1(13)
C41 O4 C4 C3 0.3(11)
C41 O4 C4 C4a -179.9(7)
C2 C3 C4 O4 -179.3(7)
C2 C3 C4 C4a 0.8(12)
O4 C4 C4a C5 -1.1(12)
C3 C4 C4a C5 178.7(7)
O4 C4 C4a C8a 179.5(7)
C3 C4 C4a C8a -0.7(12)
C4 C4a C5 C6 179.2(7)
C8a C4a C5 C6 -1.5(12)
C4a C5 C6 C7 0.3(12)
C5 C6 C7 C8 1.4(12)
C5 C6 C7 Cl7 -179.6(6)
C6 C7 C8 C8a -1.8(12)
Cl7 C7 C8 C8a 179.2(6)
C2 N1 C8a C8 -179.5(7)
C2 N1 C8a C4a 1.3(12)
C7 C8 C8a N1 -178.6(7)
C7 C8 C8a C4a 0.6(12)
C5 C4a C8a N1 -179.8(7)
C4 C4a C8a N1 -0.4(12)
C5 C4a C8a C8 1.0(11)
C4 C4a C8a C8 -179.6(7)
C4 O4 C41 C42 -177.6(6)

loop_
_cod_related_entry_id
_cod_related_entry_database
_cod_related_entry_code
1 ChemSpider 197344
